data_7058702
loop_
_publ_author_name
'Pog\'any, Luk\'a\<s'
'Brach\<nakov\'a, Barbora'
'Mas\'arov\'a, Petra'
'Moncol, J\'an'
'Pavlik, J\'an'
'G\'al, Miroslav'
'Maz\'ur, Milan'
'Herchel, Radovan'
'Nemec, Ivan'
'\<Salitro\<s, Ivan'

_publ_section_title
;
 Impact of the Schiff base ligand substituents on the solid state and
 solution properties of eleven iron(iii) complexes
;
_journal_issue 35
_journal_name_full 'New Journal of Chemistry'
_journal_page_first 13916
_journal_paper_doi 10.1039/C9NJ03087E
_journal_volume 43
_journal_year 2019
_chemical_formula_moiety 'C23 H29 Cl Fe N3 O4'
_chemical_formula_sum 'C23 H29 Cl Fe N3 O4'
_chemical_formula_weight 502.79
_space_group_crystal_system monoclinic
_space_group_IT_number 14
_space_group_name_Hall '-P 2ybc'
_space_group_name_H-M_alt 'P 1 21/c 1'
_symmetry_space_group_name_Hall '-P 2ybc'
_symmetry_space_group_name_H-M 'P 1 21/c 1'
_atom_sites_solution_hydrogens mixed
_atom_sites_solution_primary dual
_audit_creation_date 2018-12-11
_audit_creation_method
;
Olex2 1.2
(compiled 2017.08.10 svn.r3458 for OlexSys, GUI svn.r5506)
;
_audit_update_record
;
2019-01-18 deposited with the CCDC.    2019-07-29 downloaded from the CCDC.
;
_cell_angle_alpha 90
_cell_angle_beta 107.526(2)
_cell_angle_gamma 90
_cell_formula_units_Z 4
_cell_length_a 9.9944(2)
_cell_length_b 22.3122(5)
_cell_length_c 10.9698(2)
_cell_measurement_reflns_used 21053
_cell_measurement_temperature 293
_cell_measurement_theta_max 71.53
_cell_measurement_theta_min 3.96
_cell_volume 2332.68(9)
_computing_cell_refinement
;
X-Area Recipe 1.33.0.0 (STOE, 2015)
;
_computing_data_collection
;
X-Area Pilatus3_SV 1.31.136.0 (STOE, 2017)
;
_computing_data_reduction 'X-Area Integrate 1.71.2.0 (STOE, 2017) X-Area LANA 1.71.6.0 (STOE, 2017)'
_computing_molecular_graphics 'Olex2 (Dolomanov et al., 2009)'
_computing_publication_material 'Olex2 (Dolomanov et al., 2009)'
_computing_structure_refinement 'ShelXL (Sheldrick, 2015)'
_computing_structure_solution 'ShelXT (Sheldrick, 2015)'
_diffrn_ambient_temperature 293
_diffrn_detector 'Pilatus3R 300K'
_diffrn_detector_area_resol_mean 5.81
_diffrn_detector_type 'DECTRIS PILATUS3R 300K'
_diffrn_measured_fraction_theta_full 0.998
_diffrn_measured_fraction_theta_max 0.988
_diffrn_measurement_device 'Eulerian 4-circle diffractometer'
_diffrn_measurement_device_type 'Stoe Stadivari with Xenocs Genix3D Cu HF'
_diffrn_measurement_method '\w scans'
_diffrn_radiation_collimation '0.6 mm diameter'
_diffrn_radiation_monochromator 'Graded multilayer mirror'
_diffrn_radiation_polarisn_norm 270
_diffrn_radiation_type CuK\a
_diffrn_radiation_wavelength 1.54186
_diffrn_reflns_av_R_equivalents 0.0530
_diffrn_reflns_av_unetI/netI 0.0501
_diffrn_reflns_Laue_measured_fraction_full 0.998
_diffrn_reflns_Laue_measured_fraction_max 0.988
_diffrn_reflns_limit_h_max 10
_diffrn_reflns_limit_h_min -12
_diffrn_reflns_limit_k_max 22
_diffrn_reflns_limit_k_min -27
_diffrn_reflns_limit_l_max 13
_diffrn_reflns_limit_l_min -8
_diffrn_reflns_number 27726
_diffrn_reflns_point_group_measured_fraction_full 0.998
_diffrn_reflns_point_group_measured_fraction_max 0.988
_diffrn_reflns_theta_full 67.686
_diffrn_reflns_theta_max 71.417
_diffrn_reflns_theta_min 3.963
_diffrn_source 'Genix3D Cu HF'
_diffrn_source_current 0.600
_diffrn_source_power 0.030
_diffrn_source_voltage 50
_exptl_absorpt_coefficient_mu 6.527
_exptl_absorpt_correction_T_max 0.716
_exptl_absorpt_correction_T_min 0.702
_exptl_absorpt_correction_type multi-scan
_exptl_absorpt_process_details
'STOE LANA, J. Koziskova, F. Hahn, J. Richter, J. Kozisek, Acta Chimica Slovaca, vol. 9, no. 2, 2016, pp. 136 - 140.'
_exptl_crystal_colour 'blackish red'
_exptl_crystal_colour_modifier blackish
_exptl_crystal_colour_primary red
_exptl_crystal_density_diffrn 1.432
_exptl_crystal_description needle
_exptl_crystal_F_000 1052
_exptl_crystal_size_max 0.5
_exptl_crystal_size_mid 0.16
_exptl_crystal_size_min 0.05
_refine_diff_density_max 0.358
_refine_diff_density_min -0.286
_refine_diff_density_rms 0.059
_refine_ls_extinction_method none
_refine_ls_goodness_of_fit_ref 0.835
_refine_ls_hydrogen_treatment constr
_refine_ls_matrix_type full
_refine_ls_number_parameters 345
_refine_ls_number_reflns 4496
_refine_ls_number_restraints 524
_refine_ls_restrained_S_all 0.801
_refine_ls_R_factor_all 0.0540
_refine_ls_R_factor_gt 0.0339
_refine_ls_shift/su_max 0.002
_refine_ls_shift/su_mean 0.000
_refine_ls_structure_factor_coef Fsqd
_refine_ls_weighting_details 'w=1/[\s^2^(Fo^2^)+(0.0460P)^2^] where P=(Fo^2^+2Fc^2^)/3'
_refine_ls_weighting_scheme calc
_refine_ls_wR_factor_gt 0.0763
_refine_ls_wR_factor_ref 0.0799
_reflns_Friedel_coverage 0.000
_reflns_number_gt 2940
_reflns_number_total 4496
_reflns_threshold_expression 'I > 2\s(I)'
_cod_data_source_file c9nj03087e4.cif
_cod_data_source_block 5_293K
_cod_depositor_comments 'Adding full bibliography for 7058691--7058703.cif.'
_cod_database_code 7058702
_shelx_shelxl_version_number 2018/3
_shelx_space_group_comment
;
The symmetry employed for this shelxl refinement is uniquely defined
by the following loop, which should always be used as a source of
symmetry information in preference to the above space-group names.
They are only intended as comments.
;
_shelx_estimated_absorpt_t_max 0.736
_shelx_estimated_absorpt_t_min 0.139
_olex2_refinement_description
;
1. Fixed Uiso
 At 1.2 times of:
  All C(H) groups, All C(H,H) groups, All N(H) groups
 At 1.5 times of:
  All C(H,H,H) groups
2. Shared sites
{N1, N1A}
3. Restrained distances
 Fe1-N2 \\sim Fe1-N2A
 with sigma of 0.002
 Fe1-N3 \\sim Fe1-N3A
 with sigma of 0.002
 Fe1-O2 \\sim Fe1-O2A
 with sigma of 0.002
 O3-C20 \\sim O4-C22 \\sim O4A-C22A
 with sigma of 0.004
 C20-C21 \\sim C22-C23 \\sim C22A-C23A
 with sigma of 0.004
 O3-C21 \\sim O4-C23 \\sim O4A-C23A
 with sigma of 0.3
4. Uiso/Uaniso restraints and constraints
Uanis(N1) = Uanis(N1A)
Uanis(C8) = Uanis(C8A)
Uanis(C9) = Uanis(C9A)
Uanis(C10) = Uanis(C10A)
Uanis(N2) = Uanis(N2A)
Uanis(C11) = Uanis(C11A)
Uanis(C12) = Uanis(C12A)
Uanis(N3) = Uanis(N3A)
Uanis(C13) = Uanis(C13A)
Uanis(C14) = Uanis(C14A)
Uanis(C15) = Uanis(C15A)
Uanis(C16) = Uanis(C16A)
Uanis(C17) = Uanis(C17A)
Uanis(C18) = Uanis(C18A)
Uanis(C19) = Uanis(C19A)
Uanis(O2) = Uanis(O2A)
Uanis(O4) = Uanis(O4A)
Uanis(C22) = Uanis(C22A)
Uanis(C23) = Uanis(C23A)
5. Rigid body (RIGU) restrains
 All non-hydrogen atoms
 with sigma for 1-2 distances of 0.004 and sigma for 1-3 distances of 0.004
6. Same fragment restrains
{N1A, C8A, C9A, C10A, N2A, C11A, C12A, N3A, C13A, C14A, C15A, C16A, C17A, C18A,
C19A, O2A, O4A, C22A, C23A} sigma for 1-2: 0.01, 1-3: 0.04
as
{N1, C8, C9, C10, N2, C11, C12, N3, C13, C14, C15, C16, C17, C18, C19, O2, O4,
C22, C23}
7. Others
 Sof(H7B)=Sof(N1A)=Sof(C8A)=Sof(H8AA)=Sof(H8AB)=Sof(C9A)=Sof(H9AA)=Sof(H9AB)=
 Sof(C10A)=Sof(H10C)=Sof(H10D)=Sof(N2A)=Sof(H2A)=Sof(C11A)=Sof(H11C)=Sof(H11D)=
 Sof(C12A)=Sof(H12C)=Sof(H12D)=Sof(N3A)=Sof(C13A)=Sof(H13A)=Sof(C14A)=Sof(C15A)=
 Sof(H15A)=Sof(C16A)=Sof(H16A)=Sof(C17A)=Sof(H17A)=Sof(C18A)=Sof(C19A)=Sof(O2A)=
 Sof(O4A)=Sof(C22A)=Sof(H22C)=Sof(H22D)=Sof(C23A)=Sof(H23D)=Sof(H23E)=Sof(H23F)=
 1-FVAR(1)
 Sof(H7A)=Sof(N1)=Sof(C8)=Sof(H8A)=Sof(H8B)=Sof(C9)=Sof(H9A)=Sof(H9B)=Sof(C10)=
 Sof(H10A)=Sof(H10B)=Sof(N2)=Sof(H2)=Sof(C11)=Sof(H11A)=Sof(H11B)=Sof(C12)=
 Sof(H12A)=Sof(H12B)=Sof(N3)=Sof(C13)=Sof(H13)=Sof(C14)=Sof(C15)=Sof(H15)=
 Sof(C16)=Sof(H16)=Sof(C17)=Sof(H17)=Sof(C18)=Sof(C19)=Sof(O2)=Sof(O4)=Sof(C22)=
 Sof(H22A)=Sof(H22B)=Sof(C23)=Sof(H23A)=Sof(H23B)=Sof(H23C)=FVAR(1)
8.a Riding coordinates:
 C7(H7A,H7B)
8.b Ternary CH refined with riding coordinates:
 N2(H2), N2A(H2A)
8.c Secondary CH2 refined with riding coordinates:
 C20(H20A,H20B), C8(H8A,H8B), C9(H9A,H9B), C10(H10A,H10B), C11(H11A,H11B),
 C12(H12A,H12B), C22(H22A,H22B), C8A(H8AA,H8AB), C9A(H9AA,H9AB), C10A(H10C,
 H10D), C11A(H11C,H11D), C12A(H12C,H12D), C22A(H22C,H22D)
8.d Me refined with riding coordinates:
 C23(H23A,H23B,H23C), C23A(H23D,H23E,H23F)
8.e Aromatic/amide H refined with riding coordinates:
 C3(H3), C4(H4), C5(H5), C13(H13), C15(H15), C16(H16), C17(H17), C13A(H13A),
 C15A(H15A), C16A(H16A), C17A(H17A)
8.f Idealised Me refined as rotating group:
 C21(H21A,H21B,H21C)
;
_olex2_submission_special_instructions 'No special instructions were received'

loop_
_space_group_symop_operation_xyz
'x, y, z'
'-x, y+1/2, -z+1/2'
'-x, -y, -z'
'x, -y-1/2, z-1/2'

loop_
_atom_site_label
_atom_site_type_symbol
_atom_site_fract_x
_atom_site_fract_y
_atom_site_fract_z
_atom_site_U_iso_or_equiv
_atom_site_adp_type
_atom_site_occupancy
_atom_site_site_symmetry_order
_atom_site_calc_flag
_atom_site_refinement_flags_posn
_atom_site_refinement_flags_adp
_atom_site_refinement_flags_occupancy
_atom_site_disorder_assembly
_atom_site_disorder_group
Fe1 Fe 0.51593(3) 0.67002(2) 0.63241(3) 0.04024(11) Uani 1 1 d D U . . .
Cl1 Cl 0.37144(7) 0.67043(3) 0.77192(6) 0.06435(18) Uani 1 1 d . U . . .
O1 O 0.62876(14) 0.66576(6) 0.51339(13) 0.0404(3) Uani 1 1 d . U . . .
O3 O 0.89876(16) 0.63884(7) 0.50477(15) 0.0515(4) Uani 1 1 d D U . . .
C1 C 0.6523(2) 0.61395(10) 0.46576(19) 0.0379(5) Uani 1 1 d . U . . .
C2 C 0.7882(2) 0.59957(10) 0.4586(2) 0.0425(5) Uani 1 1 d . U . . .
C3 C 0.8105(3) 0.54739(11) 0.4005(2) 0.0545(6) Uani 1 1 d . U . . .
H3 H 0.900219 0.538819 0.396681 0.065 Uiso 1 1 calc R . . . .
C4 C 0.7032(3) 0.50749(12) 0.3478(3) 0.0615(7) Uani 1 1 d . U . . .
H4 H 0.720000 0.472968 0.307217 0.074 Uiso 1 1 calc R . . . .
C5 C 0.5716(3) 0.51923(11) 0.3559(2) 0.0541(6) Uani 1 1 d . U . . .
H5 H 0.498958 0.492369 0.321031 0.065 Uiso 1 1 calc R . . . .
C6 C 0.5454(2) 0.57146(10) 0.4162(2) 0.0423(5) Uani 1 1 d . U . . .
C7 C 0.4043(2) 0.58275(11) 0.4186(2) 0.0470(5) Uani 1 1 d . U . . .
H7A H 0.333329 0.559637 0.364806 0.056 Uiso 0.349(4) 1 d R . P A 1
H7B H 0.333329 0.559637 0.364806 0.056 Uiso 0.651(4) 1 d R . P A 2
C20 C 0.9406(3) 0.64843(12) 0.6414(2) 0.0616(7) Uani 1 1 d D U . . .
H20A H 0.862124 0.665303 0.664440 0.074 Uiso 1 1 calc R . . . .
H20B H 1.016350 0.677461 0.663952 0.074 Uiso 1 1 calc R . . . .
C21 C 0.9870(4) 0.59356(16) 0.7159(3) 0.0850(10) Uani 1 1 d D U . . .
H21A H 1.059901 0.574846 0.688924 0.127 Uiso 1 1 calc GR . . . .
H21B H 0.909244 0.566503 0.702388 0.127 Uiso 1 1 calc GR . . . .
H21C H 1.022334 0.603436 0.805014 0.127 Uiso 1 1 calc GR . . . .
N1 N 0.36782(18) 0.62172(9) 0.48819(17) 0.0444(4) Uani 0.349(4) 1 d D U P A 1
C8 C 0.2143(11) 0.6279(12) 0.458(6) 0.055(2) Uani 0.349(4) 1 d D U P A 1
H8A H 0.187173 0.625322 0.535381 0.066 Uiso 0.349(4) 1 calc R . P A 1
H8B H 0.167663 0.595936 0.400780 0.066 Uiso 0.349(4) 1 calc R . P A 1
C9 C 0.171(3) 0.6884(11) 0.394(3) 0.0639(19) Uani 0.349(4) 1 d D U P A 1
H9A H 0.204394 0.690885 0.319547 0.077 Uiso 0.349(4) 1 calc R . P A 1
H9B H 0.069684 0.690385 0.364109 0.077 Uiso 0.349(4) 1 calc R . P A 1
C10 C 0.2254(17) 0.7418(12) 0.478(3) 0.0630(19) Uani 0.349(4) 1 d D U P A 1
H10A H 0.193278 0.777978 0.428279 0.076 Uiso 0.349(4) 1 calc R . P A 1
H10B H 0.185447 0.741528 0.547937 0.076 Uiso 0.349(4) 1 calc R . P A 1
N2 N 0.3813(17) 0.7441(4) 0.531(2) 0.0505(12) Uani 0.349(4) 1 d D U P A 1
H2 H 0.411067 0.748926 0.453901 0.061 Uiso 0.349(4) 1 calc R . P A 1
C11 C 0.4244(18) 0.8013(8) 0.599(2) 0.0636(17) Uani 0.349(4) 1 d D U P A 1
H11A H 0.386172 0.804469 0.669866 0.076 Uiso 0.349(4) 1 calc R . P A 1
H11B H 0.389570 0.834720 0.541255 0.076 Uiso 0.349(4) 1 calc R . P A 1
C12 C 0.5821(18) 0.8028(6) 0.6465(19) 0.0602(15) Uani 0.349(4) 1 d D U P A 1
H12A H 0.619871 0.807742 0.575374 0.072 Uiso 0.349(4) 1 calc R . P A 1
H12B H 0.613318 0.836321 0.704565 0.072 Uiso 0.349(4) 1 calc R . P A 1
N3 N 0.6313(19) 0.7465(3) 0.7127(17) 0.0482(11) Uani 0.349(4) 1 d D U P A 1
C13 C 0.7298(18) 0.7459(6) 0.8181(13) 0.0495(13) Uani 0.349(4) 1 d D U P A 1
H13 H 0.773381 0.782232 0.847356 0.059 Uiso 0.349(4) 1 calc R . P A 1
C14 C 0.7788(16) 0.6946(5) 0.8947(12) 0.0504(12) Uani 0.349(4) 1 d D U P A 1
C15 C 0.8859(14) 0.7041(5) 1.0120(11) 0.0742(13) Uani 0.349(4) 1 d D U P A 1
H15 H 0.922042 0.742437 1.033392 0.089 Uiso 0.349(4) 1 calc R . P A 1
C16 C 0.9350(17) 0.6587(6) 1.0917(12) 0.105(2) Uani 0.349(4) 1 d D U P A 1
H16 H 1.001289 0.666609 1.169986 0.125 Uiso 0.349(4) 1 calc R . P A 1
C17 C 0.8919(18) 0.6006(6) 1.0630(12) 0.106(2) Uani 0.349(4) 1 d D U P A 1
H17 H 0.933723 0.569735 1.118344 0.127 Uiso 0.349(4) 1 calc R . P A 1
C18 C 0.7849(15) 0.5879(4) 0.9505(10) 0.0637(13) Uani 0.349(4) 1 d D U P A 1
C19 C 0.734(2) 0.6355(5) 0.8616(13) 0.0456(11) Uani 0.349(4) 1 d D U P A 1
O2 O 0.6547(18) 0.6199(5) 0.7462(16) 0.0465(14) Uani 0.349(4) 1 d D U P A 1
O4 O 0.7371(14) 0.5323(4) 0.9103(8) 0.0886(13) Uani 0.349(4) 1 d D U P A 1
C22 C 0.7855(16) 0.4871(4) 1.0077(9) 0.1091(19) Uani 0.349(4) 1 d D U P A 1
H22A H 0.739894 0.491488 1.073691 0.131 Uiso 0.349(4) 1 calc R . P A 1
H22B H 0.886261 0.489880 1.046680 0.131 Uiso 0.349(4) 1 calc R . P A 1
C23 C 0.748(3) 0.4304(6) 0.9405(16) 0.165(3) Uani 0.349(4) 1 d D U P A 1
H23A H 0.776934 0.397872 1.000011 0.247 Uiso 0.349(4) 1 calc R . P A 1
H23B H 0.647771 0.428685 0.902104 0.247 Uiso 0.349(4) 1 calc R . P A 1
H23C H 0.793181 0.427088 0.875270 0.247 Uiso 0.349(4) 1 calc R . P A 1
N1A N 0.36782(18) 0.62172(9) 0.48819(17) 0.0444(4) Uani 0.651(4) 1 d D U P A 2
C8A C 0.2186(6) 0.6365(6) 0.466(3) 0.055(2) Uani 0.651(4) 1 d D U P A 2
H8AA H 0.195526 0.632642 0.545301 0.066 Uiso 0.651(4) 1 calc R . P A 2
H8AB H 0.160765 0.608438 0.404816 0.066 Uiso 0.651(4) 1 calc R . P A 2
C9A C 0.1870(14) 0.7000(5) 0.4149(15) 0.0639(19) Uani 0.651(4) 1 d D U P A 2
H9AA H 0.218573 0.703999 0.339883 0.077 Uiso 0.651(4) 1 calc R . P A 2
H9AB H 0.086058 0.705485 0.387393 0.077 Uiso 0.651(4) 1 calc R . P A 2
C10A C 0.2516(9) 0.7500(6) 0.5060(13) 0.0630(19) Uani 0.651(4) 1 d D U P A 2
H10C H 0.214009 0.787939 0.467427 0.076 Uiso 0.651(4) 1 calc R . P A 2
H10D H 0.224795 0.745266 0.583411 0.076 Uiso 0.651(4) 1 calc R . P A 2
N2A N 0.4075(8) 0.7520(2) 0.5407(11) 0.0505(12) Uani 0.651(4) 1 d D U P A 2
H2A H 0.432496 0.758589 0.461981 0.061 Uiso 0.651(4) 1 calc R . P A 2
C11A C 0.4659(8) 0.8026(4) 0.6286(12) 0.0636(17) Uani 0.651(4) 1 d D U P A 2
H11C H 0.425143 0.802802 0.698425 0.076 Uiso 0.651(4) 1 calc R . P A 2
H11D H 0.443163 0.840316 0.583059 0.076 Uiso 0.651(4) 1 calc R . P A 2
C12A C 0.6227(8) 0.7957(3) 0.6804(9) 0.0602(15) Uani 0.651(4) 1 d D U P A 2
H12C H 0.665061 0.799484 0.611973 0.072 Uiso 0.651(4) 1 calc R . P A 2
H12D H 0.661732 0.826388 0.743718 0.072 Uiso 0.651(4) 1 calc R . P A 2
N3A N 0.6509(9) 0.73620(18) 0.7386(8) 0.0482(11) Uani 0.651(4) 1 d D U P A 2
C13A C 0.7450(8) 0.7286(2) 0.8463(6) 0.0495(13) Uani 0.651(4) 1 d D U P A 2
H13A H 0.791263 0.762658 0.886956 0.059 Uiso 0.651(4) 1 calc R . P A 2
C14A C 0.7850(8) 0.6726(2) 0.9096(6) 0.0504(12) Uani 0.651(4) 1 d D U P A 2
C15A C 0.8873(7) 0.6738(3) 1.0321(5) 0.0742(13) Uani 0.651(4) 1 d D U P A 2
H15A H 0.926818 0.710189 1.066322 0.089 Uiso 0.651(4) 1 calc R . P A 2
C16A C 0.9274(8) 0.6233(3) 1.0986(6) 0.105(2) Uani 0.651(4) 1 d D U P A 2
H16A H 0.992359 0.625246 1.179591 0.125 Uiso 0.651(4) 1 calc R . P A 2
C17A C 0.8743(8) 0.5684(3) 1.0497(6) 0.106(2) Uani 0.651(4) 1 d D U P A 2
H17A H 0.903040 0.534034 1.098517 0.127 Uiso 0.651(4) 1 calc R . P A 2
C18A C 0.7786(7) 0.5636(3) 0.9285(5) 0.0637(13) Uani 0.651(4) 1 d D U P A 2
C19A C 0.7291(11) 0.6169(2) 0.8571(7) 0.0456(11) Uani 0.651(4) 1 d D U P A 2
O2A O 0.6323(8) 0.6120(2) 0.7451(8) 0.0465(14) Uani 0.651(4) 1 d D U P A 2
O4A O 0.7283(6) 0.51158(17) 0.8683(4) 0.0886(13) Uani 0.651(4) 1 d D U P A 2
C22A C 0.7245(8) 0.4596(2) 0.9451(6) 0.1091(19) Uani 0.651(4) 1 d D U P A 2
H22C H 0.813950 0.454774 1.010595 0.131 Uiso 0.651(4) 1 calc R . P A 2
H22D H 0.706403 0.423963 0.892127 0.131 Uiso 0.651(4) 1 calc R . P A 2
C23A C 0.6134(10) 0.4681(4) 1.0039(8) 0.165(3) Uani 0.651(4) 1 d D U P A 2
H23D H 0.609271 0.433815 1.055613 0.247 Uiso 0.651(4) 1 calc R . P A 2
H23E H 0.632357 0.503329 1.056484 0.247 Uiso 0.651(4) 1 calc R . P A 2
H23F H 0.525200 0.472630 0.938445 0.247 Uiso 0.651(4) 1 calc R . P A 2

loop_
_atom_site_aniso_label
_atom_site_aniso_U_11
_atom_site_aniso_U_22
_atom_site_aniso_U_33
_atom_site_aniso_U_23
_atom_site_aniso_U_13
_atom_site_aniso_U_12
Fe1 0.04458(18) 0.03946(19) 0.03952(19) -0.00574(17) 0.01697(14) -0.00379(18)
Cl1 0.0753(4) 0.0747(4) 0.0561(4) -0.0099(3) 0.0395(3) -0.0125(4)
O1 0.0436(7) 0.0349(8) 0.0462(8) -0.0023(7) 0.0188(6) 0.0003(7)
O3 0.0436(8) 0.0551(10) 0.0604(10) 0.0026(8) 0.0226(8) 0.0003(8)
C1 0.0474(12) 0.0361(12) 0.0324(11) 0.0033(9) 0.0154(9) 0.0029(10)
C2 0.0478(12) 0.0396(12) 0.0450(12) 0.0057(10) 0.0214(10) 0.0043(10)
C3 0.0619(15) 0.0502(15) 0.0596(16) 0.0048(12) 0.0308(13) 0.0153(12)
C4 0.0834(19) 0.0472(15) 0.0624(17) -0.0093(13) 0.0348(15) 0.0078(14)
C5 0.0690(16) 0.0463(14) 0.0489(14) -0.0088(12) 0.0207(12) -0.0063(12)
C6 0.0511(12) 0.0427(12) 0.0342(11) -0.0034(10) 0.0142(10) -0.0024(11)
C7 0.0471(12) 0.0543(14) 0.0385(12) -0.0063(11) 0.0114(10) -0.0110(11)
C20 0.0436(13) 0.0721(18) 0.0678(17) -0.0069(14) 0.0150(12) 0.0010(12)
C21 0.078(2) 0.108(3) 0.0677(19) 0.0208(18) 0.0195(16) 0.0261(19)
N1 0.0387(9) 0.0542(12) 0.0406(10) 0.0006(9) 0.0126(8) -0.0046(9)
C8 0.0367(13) 0.076(4) 0.052(4) -0.002(4) 0.0121(15) -0.0042(17)
C9 0.041(3) 0.088(5) 0.062(5) 0.009(4) 0.015(2) 0.011(3)
C10 0.058(3) 0.070(4) 0.068(6) 0.015(3) 0.028(3) 0.019(3)
N2 0.055(3) 0.0422(17) 0.065(2) 0.0024(19) 0.0347(19) 0.0011(19)
C11 0.085(6) 0.0442(16) 0.070(6) -0.003(2) 0.037(4) 0.011(3)
C12 0.084(5) 0.038(2) 0.066(5) -0.011(2) 0.034(3) -0.010(3)
N3 0.064(3) 0.0387(17) 0.049(4) -0.0092(18) 0.0271(17) -0.008(2)
C13 0.058(2) 0.047(4) 0.050(3) -0.016(2) 0.025(2) -0.020(3)
C14 0.0532(16) 0.051(4) 0.046(2) -0.012(3) 0.0132(14) -0.016(3)
C15 0.082(2) 0.072(4) 0.056(3) -0.013(3) 0.000(2) -0.025(4)
C16 0.129(4) 0.084(5) 0.063(3) -0.002(4) -0.028(3) -0.031(5)
C17 0.137(4) 0.081(4) 0.059(3) 0.018(4) -0.031(2) -0.034(4)
C18 0.081(2) 0.059(4) 0.039(2) 0.001(3) -0.0006(18) -0.005(4)
C19 0.0505(16) 0.050(3) 0.0341(13) -0.006(2) 0.0090(11) -0.014(3)
O2 0.048(3) 0.0462(16) 0.0392(9) -0.0015(13) 0.0031(14) -0.0173(19)
O4 0.139(2) 0.054(2) 0.047(2) 0.0092(17) -0.010(2) -0.023(2)
C22 0.167(6) 0.073(4) 0.059(4) 0.013(3) -0.009(3) -0.014(4)
C23 0.266(10) 0.115(5) 0.114(5) -0.005(4) 0.058(6) -0.055(6)
N1A 0.0387(9) 0.0542(12) 0.0406(10) 0.0006(9) 0.0126(8) -0.0046(9)
C8A 0.0367(13) 0.076(4) 0.052(4) -0.002(4) 0.0121(15) -0.0042(17)
C9A 0.041(3) 0.088(5) 0.062(5) 0.009(4) 0.015(2) 0.011(3)
C10A 0.058(3) 0.070(4) 0.068(6) 0.015(3) 0.028(3) 0.019(3)
N2A 0.055(3) 0.0422(17) 0.065(2) 0.0024(19) 0.0347(19) 0.0011(19)
C11A 0.085(6) 0.0442(16) 0.070(6) -0.003(2) 0.037(4) 0.011(3)
C12A 0.084(5) 0.038(2) 0.066(5) -0.011(2) 0.034(3) -0.010(3)
N3A 0.064(3) 0.0387(17) 0.049(4) -0.0092(18) 0.0271(17) -0.008(2)
C13A 0.058(2) 0.047(4) 0.050(3) -0.016(2) 0.025(2) -0.020(3)
C14A 0.0532(16) 0.051(4) 0.046(2) -0.012(3) 0.0132(14) -0.016(3)
C15A 0.082(2) 0.072(4) 0.056(3) -0.013(3) 0.000(2) -0.025(4)
C16A 0.129(4) 0.084(5) 0.063(3) -0.002(4) -0.028(3) -0.031(5)
C17A 0.137(4) 0.081(4) 0.059(3) 0.018(4) -0.031(2) -0.034(4)
C18A 0.081(2) 0.059(4) 0.039(2) 0.001(3) -0.0006(18) -0.005(4)
C19A 0.0505(16) 0.050(3) 0.0341(13) -0.006(2) 0.0090(11) -0.014(3)
O2A 0.048(3) 0.0462(16) 0.0392(9) -0.0015(13) 0.0031(14) -0.0173(19)
O4A 0.139(2) 0.054(2) 0.047(2) 0.0092(17) -0.010(2) -0.023(2)
C22A 0.167(6) 0.073(4) 0.059(4) 0.013(3) -0.009(3) -0.014(4)
C23A 0.266(10) 0.115(5) 0.114(5) -0.005(4) 0.058(6) -0.055(6)

loop_
_atom_type_symbol
_atom_type_description
_atom_type_scat_dispersion_real
_atom_type_scat_dispersion_imag
_atom_type_scat_source
C C 0.0181 0.0091 'International Tables Vol C Tables 4.2.6.8 and 6.1.1.4'
H H 0.0000 0.0000 'International Tables Vol C Tables 4.2.6.8 and 6.1.1.4'
Cl Cl 0.3639 0.7018 'International Tables Vol C Tables 4.2.6.8 and 6.1.1.4'
Fe Fe -1.1336 3.1974 'International Tables Vol C Tables 4.2.6.8 and 6.1.1.4'
N N 0.0311 0.0180 'International Tables Vol C Tables 4.2.6.8 and 6.1.1.4'
O O 0.0492 0.0322 'International Tables Vol C Tables 4.2.6.8 and 6.1.1.4'

loop_
_geom_angle_atom_site_label_1
_geom_angle_atom_site_label_2
_geom_angle_atom_site_label_3
_geom_angle
O1 Fe1 Cl1 176.85(5)
O1 Fe1 N1 83.71(6)
O1 Fe1 N2 94.8(7)
O1 Fe1 N3 88.0(8)
O1 Fe1 N1A 83.71(6)
O1 Fe1 N2A 92.2(4)
O1 Fe1 N3A 90.1(4)
N1 Fe1 Cl1 93.39(5)
N1 Fe1 N2 79.6(4)
N2 Fe1 Cl1 85.8(7)
N3 Fe1 Cl1 95.1(7)
N3 Fe1 N1 154.6(3)
N3 Fe1 N2 77.2(5)
O2 Fe1 Cl1 92.5(8)
O2 Fe1 O1 87.6(8)
O2 Fe1 N1 113.4(4)
O2 Fe1 N2 167.0(6)
O2 Fe1 N3 90.1(5)
N1A Fe1 Cl1 93.39(5)
N1A Fe1 N2A 86.81(19)
N2A Fe1 Cl1 88.9(4)
N3A Fe1 Cl1 93.0(4)
N3A Fe1 N1A 164.60(17)
N3A Fe1 N2A 79.3(2)
O2A Fe1 Cl1 87.5(4)
O2A Fe1 O1 92.2(4)
O2A Fe1 N1A 106.9(2)
O2A Fe1 N2A 166.0(3)
O2A Fe1 N3A 87.3(2)
C1 O1 Fe1 120.78(12)
C2 O3 C20 115.10(17)
O1 C1 C2 120.53(19)
O1 C1 C6 122.49(18)
C6 C1 C2 116.95(19)
O3 C2 C1 120.57(19)
C3 C2 O3 118.89(19)
C3 C2 C1 120.5(2)
C2 C3 H3 119.1
C2 C3 C4 121.7(2)
C4 C3 H3 119.1
C3 C4 H4 120.3
C5 C4 C3 119.3(2)
C5 C4 H4 120.3
C4 C5 H5 119.7
C4 C5 C6 120.6(2)
C6 C5 H5 119.7
C1 C6 C7 120.55(19)
C5 C6 C1 120.9(2)
C5 C6 C7 118.4(2)
C6 C7 H7A 117.1
C6 C7 H7B 117.1
N1 C7 C6 125.8(2)
N1 C7 H7A 117.1
N1A C7 C6 125.8(2)
N1A C7 H7B 117.1
O3 C20 H20A 108.9
O3 C20 H20B 108.9
O3 C20 C21 113.5(2)
H20A C20 H20B 107.7
C21 C20 H20A 108.9
C21 C20 H20B 108.9
C20 C21 H21A 109.5
C20 C21 H21B 109.5
C20 C21 H21C 109.5
H21A C21 H21B 109.5
H21A C21 H21C 109.5
H21B C21 H21C 109.5
C7 N1 Fe1 122.21(15)
C7 N1 C8 113(2)
C8 N1 Fe1 125(2)
N1 C8 H8A 110.0
N1 C8 H8B 110.0
N1 C8 C9 108.5(15)
H8A C8 H8B 108.4
C9 C8 H8A 110.0
C9 C8 H8B 110.0
C8 C9 H9A 108.5
C8 C9 H9B 108.5
H9A C9 H9B 107.5
C10 C9 C8 115.1(17)
C10 C9 H9A 108.5
C10 C9 H9B 108.5
C9 C10 H10A 108.8
C9 C10 H10B 108.8
H10A C10 H10B 107.7
N2 C10 C9 114.0(14)
N2 C10 H10A 108.8
N2 C10 H10B 108.8
Fe1 N2 H2 102.7
C10 N2 Fe1 125.3(14)
C10 N2 H2 102.7
C11 N2 Fe1 110.5(10)
C11 N2 C10 109.8(11)
C11 N2 H2 102.7
N2 C11 H11A 110.1
N2 C11 H11B 110.1
N2 C11 C12 108.2(11)
H11A C11 H11B 108.4
C12 C11 H11A 110.1
C12 C11 H11B 110.1
C11 C12 H12A 110.0
C11 C12 H12B 110.0
H12A C12 H12B 108.4
N3 C12 C11 108.4(12)
N3 C12 H12A 110.0
N3 C12 H12B 110.0
C12 N3 Fe1 115.5(8)
C13 N3 Fe1 123.3(9)
C13 N3 C12 120.9(9)
N3 C13 H13 117.2
N3 C13 C14 125.6(12)
C14 C13 H13 117.2
C13 C14 C15 116.5(9)
C19 C14 C13 125.3(9)
C19 C14 C15 118.1(10)
C14 C15 H15 119.7
C16 C15 C14 120.5(10)
C16 C15 H15 119.7
C15 C16 H16 118.7
C15 C16 C17 122.7(10)
C17 C16 H16 118.7
C16 C17 H17 120.1
C16 C17 C18 119.9(10)
C18 C17 H17 120.1
C17 C18 C19 118.3(10)
O4 C18 C17 125.0(10)
O4 C18 C19 116.1(8)
C14 C19 C18 120.0(9)
O2 C19 C14 123.2(10)
O2 C19 C18 116.5(8)
C19 O2 Fe1 125.2(10)
C18 O4 C22 113.1(8)
O4 C22 H22A 110.8
O4 C22 H22B 110.8
O4 C22 C23 104.8(10)
H22A C22 H22B 108.9
C23 C22 H22A 110.8
C23 C22 H22B 110.8
C22 C23 H23A 109.5
C22 C23 H23B 109.5
C22 C23 H23C 109.5
H23A C23 H23B 109.5
H23A C23 H23C 109.5
H23B C23 H23C 109.5
C7 N1A Fe1 122.21(15)
C7 N1A C8A 120.5(11)
C8A N1A Fe1 117.2(10)
N1A C8A H8AA 109.5
N1A C8A H8AB 109.5
N1A C8A C9A 110.9(8)
H8AA C8A H8AB 108.0
C9A C8A H8AA 109.5
C9A C8A H8AB 109.5
C8A C9A H9AA 108.2
C8A C9A H9AB 108.2
H9AA C9A H9AB 107.3
C10A C9A C8A 116.5(9)
C10A C9A H9AA 108.2
C10A C9A H9AB 108.2
C9A C10A H10C 108.9
C9A C10A H10D 108.9
H10C C10A H10D 107.7
N2A C10A C9A 113.5(7)
N2A C10A H10C 108.9
N2A C10A H10D 108.9
Fe1 N2A H2A 107.7
C10A N2A Fe1 115.1(7)
C10A N2A H2A 107.7
C11A N2A Fe1 106.9(5)
C11A N2A C10A 111.5(6)
C11A N2A H2A 107.7
N2A C11A H11C 109.8
N2A C11A H11D 109.8
N2A C11A C12A 109.2(5)
H11C C11A H11D 108.3
C12A C11A H11C 109.8
C12A C11A H11D 109.8
C11A C12A H12C 110.2
C11A C12A H12D 110.2
H12C C12A H12D 108.5
N3A C12A C11A 107.4(6)
N3A C12A H12C 110.2
N3A C12A H12D 110.2
C12A N3A Fe1 112.9(4)
C13A N3A Fe1 126.1(4)
C13A N3A C12A 120.9(4)
N3A C13A H13A 117.1
N3A C13A C14A 125.8(5)
C14A C13A H13A 117.1
C15A C14A C13A 117.3(4)
C19A C14A C13A 123.6(4)
C19A C14A C15A 119.0(4)
C14A C15A H15A 119.6
C16A C15A C14A 120.7(5)
C16A C15A H15A 119.6
C15A C16A H16A 119.3
C15A C16A C17A 121.3(5)
C17A C16A H16A 119.3
C16A C17A H17A 119.5
C16A C17A C18A 121.0(5)
C18A C17A H17A 119.5
C17A C18A C19A 119.1(5)
O4A C18A C17A 125.4(5)
O4A C18A C19A 115.4(4)
C14A C19A C18A 118.7(4)
O2A C19A C14A 122.7(5)
O2A C19A C18A 118.6(4)
C19A O2A Fe1 132.5(5)
C18A O4A C22A 118.4(5)
O4A C22A H22C 110.0
O4A C22A H22D 110.0
O4A C22A C23A 108.3(6)
H22C C22A H22D 108.4
C23A C22A H22C 110.0
C23A C22A H22D 110.0
C22A C23A H23D 109.5
C22A C23A H23E 109.5
C22A C23A H23F 109.5
H23D C23A H23E 109.5
H23D C23A H23F 109.5
H23E C23A H23F 109.5

loop_
_geom_bond_atom_site_label_1
_geom_bond_atom_site_label_2
_geom_bond_distance
Fe1 Cl1 2.3997(6)
Fe1 O1 1.9678(13)
Fe1 N1 2.1083(19)
Fe1 N2 2.210(3)
Fe1 N3 2.100(3)
Fe1 O2 1.920(2)
Fe1 N1A 2.1083(19)
Fe1 N2A 2.209(2)
Fe1 N3A 2.100(2)
Fe1 O2A 1.921(2)
O1 C1 1.319(2)
O3 C2 1.381(3)
O3 C20 1.445(3)
C1 C2 1.421(3)
C1 C6 1.410(3)
C2 C3 1.377(3)
C3 H3 0.9300
C3 C4 1.380(4)
C4 H4 0.9300
C4 C5 1.370(4)
C5 H5 0.9300
C5 C6 1.403(3)
C6 C7 1.441(3)
C7 H7A 0.9300
C7 H7B 0.9300
C7 N1 1.280(3)
C7 N1A 1.280(3)
C20 H20A 0.9700
C20 H20B 0.9700
C20 C21 1.467(4)
C21 H21A 0.9600
C21 H21B 0.9600
C21 H21C 0.9600
N1 C8 1.476(8)
C8 H8A 0.9700
C8 H8B 0.9700
C8 C9 1.521(8)
C9 H9A 0.9700
C9 H9B 0.9700
C9 C10 1.502(8)
C10 H10A 0.9700
C10 H10B 0.9700
C10 N2 1.491(8)
N2 H2 0.9800
N2 C11 1.477(8)
C11 H11A 0.9700
C11 H11B 0.9700
C11 C12 1.504(9)
C12 H12A 0.9700
C12 H12B 0.9700
C12 N3 1.460(8)
N3 C13 1.273(8)
C13 H13 0.9300
C13 C14 1.418(8)
C14 C15 1.420(8)
C14 C19 1.404(8)
C15 H15 0.9300
C15 C16 1.333(11)
C16 H16 0.9300
C16 C17 1.372(11)
C17 H17 0.9300
C17 C18 1.397(9)
C18 C19 1.428(8)
C18 O4 1.355(8)
C19 O2 1.321(8)
O4 C22 1.442(4)
C22 H22A 0.9700
C22 H22B 0.9700
C22 C23 1.457(5)
C23 H23A 0.9600
C23 H23B 0.9600
C23 H23C 0.9600
N1A C8A 1.474(5)
C8A H8AA 0.9700
C8A H8AB 0.9700
C8A C9A 1.522(5)
C9A H9AA 0.9700
C9A H9AB 0.9700
C9A C10A 1.507(6)
C10A H10C 0.9700
C10A H10D 0.9700
C10A N2A 1.488(6)
N2A H2A 0.9800
N2A C11A 1.484(5)
C11A H11C 0.9700
C11A H11D 0.9700
C11A C12A 1.506(6)
C12A H12C 0.9700
C12A H12D 0.9700
C12A N3A 1.463(5)
N3A C13A 1.281(5)
C13A H13A 0.9300
C13A C14A 1.427(5)
C14A C15A 1.423(5)
C14A C19A 1.413(5)
C15A H15A 0.9300
C15A C16A 1.337(8)
C16A H16A 0.9300
C16A C17A 1.378(8)
C17A H17A 0.9300
C17A C18A 1.388(6)
C18A C19A 1.427(6)
C18A O4A 1.356(5)
C19A O2A 1.319(4)
O4A C22A 1.440(4)
C22A H22C 0.9700
C22A H22D 0.9700
C22A C23A 1.454(5)
C23A H23D 0.9600
C23A H23E 0.9600
C23A H23F 0.9600

loop_
_geom_hbond_atom_site_label_D
_geom_hbond_atom_site_label_H
_geom_hbond_atom_site_label_A
_geom_hbond_distance_DH
_geom_hbond_distance_HA
_geom_hbond_distance_DA
_geom_hbond_angle_DHA
_geom_hbond_site_symmetry_A
_geom_hbond_publ_flag
C5 H5 O4A 0.93 2.58 3.326(5) 138.0 3_666 yes
C20 H20A O1 0.97 2.42 3.033(3) 120.8 . yes
C20 H20A O2 0.97 2.69 3.45(3) 134.9 . yes
C8 H8A Cl1 0.97 2.87 3.46(6) 120.0 . yes
C9 H9B O3 0.97 2.87 3.48(4) 122.2 1_455 yes
N2 H2 Cl1 0.98 2.63 3.40(2) 135.5 4_575 yes
C13 H13 O3 0.93 2.52 3.402(13) 158.4 4_576 yes
C8A H8AA Cl1 0.97 2.71 3.33(3) 122.2 . yes
C10A H10D Cl1 0.97 2.72 3.315(15) 120.3 . yes
N2A H2A Cl1 0.98 2.54 3.343(10) 138.9 4_575 yes

loop_
_geom_torsion_atom_site_label_1
_geom_torsion_atom_site_label_2
_geom_torsion_atom_site_label_3
_geom_torsion_atom_site_label_4
_geom_torsion
Fe1 O1 C1 C2 -136.44(16)
Fe1 O1 C1 C6 45.7(2)
Fe1 N1 C8 C9 71(4)
Fe1 N2 C11 C12 40(2)
Fe1 N3 C13 C14 2(4)
Fe1 N1A C8A C9A 65.6(18)
Fe1 N2A C11A C12A 42.6(11)
Fe1 N3A C13A C14A 6.1(17)
O1 C1 C2 O3 1.9(3)
O1 C1 C2 C3 -175.3(2)
O1 C1 C6 C5 174.2(2)
O1 C1 C6 C7 -1.5(3)
O3 C2 C3 C4 -177.4(2)
C1 C2 C3 C4 -0.1(4)
C1 C6 C7 N1 -17.6(3)
C1 C6 C7 N1A -17.6(3)
C2 O3 C20 C21 60.4(3)
C2 C1 C6 C5 -3.8(3)
C2 C1 C6 C7 -179.4(2)
C2 C3 C4 C5 -1.5(4)
C3 C4 C5 C6 0.4(4)
C4 C5 C6 C1 2.3(4)
C4 C5 C6 C7 178.0(2)
C5 C6 C7 N1 166.6(2)
C5 C6 C7 N1A 166.6(2)
C6 C1 C2 O3 179.91(18)
C6 C1 C2 C3 2.7(3)
C6 C7 N1 Fe1 -8.1(3)
C6 C7 N1 C8 172.8(17)
C6 C7 N1A Fe1 -8.1(3)
C6 C7 N1A C8A 169.1(9)
C7 N1 C8 C9 -110(2)
C7 N1A C8A C9A -111.7(12)
C20 O3 C2 C1 65.5(3)
C20 O3 C2 C3 -117.3(2)
N1 C8 C9 C10 -65(4)
C8 C9 C10 N2 58(3)
C9 C10 N2 Fe1 -51(3)
C9 C10 N2 C11 174(2)
C10 N2 C11 C12 -178(2)
N2 C11 C12 N3 -49(2)
C11 C12 N3 Fe1 37(2)
C11 C12 N3 C13 -137(2)
C12 N3 C13 C14 175(2)
N3 C13 C14 C15 -177(2)
N3 C13 C14 C19 5(4)
C13 C14 C15 C16 178.0(19)
C13 C14 C19 C18 -176(2)
C13 C14 C19 O2 10(4)
C14 C15 C16 C17 4(3)
C14 C19 O2 Fe1 -32(4)
C15 C14 C19 C18 7(3)
C15 C14 C19 O2 -167(2)
C15 C16 C17 C18 -5(3)
C16 C17 C18 C19 7(3)
C16 C17 C18 O4 177.7(19)
C17 C18 C19 C14 -8(3)
C17 C18 C19 O2 167(2)
C17 C18 O4 C22 13(3)
C18 C19 O2 Fe1 154.3(18)
C18 O4 C22 C23 -169.1(17)
C19 C14 C15 C16 -4(3)
C19 C18 O4 C22 -176.2(16)
O4 C18 C19 C14 -179(2)
O4 C18 C19 O2 -5(3)
N1A C8A C9A C10A -68.0(19)
C8A C9A C10A N2A 66.4(15)
C9A C10A N2A Fe1 -59.1(14)
C9A C10A N2A C11A 178.9(12)
C10A N2A C11A C12A 169.2(10)
N2A C11A C12A N3A -54.9(11)
C11A C12A N3A Fe1 39.8(10)
C11A C12A N3A C13A -137.1(12)
C12A N3A C13A C14A -177.5(10)
N3A C13A C14A C15A -177.1(10)
N3A C13A C14A C19A 3.2(17)
C13A C14A C15A C16A 178.3(8)
C13A C14A C19A C18A 179.1(9)
C13A C14A C19A O2A -1.4(18)
C14A C15A C16A C17A 1.9(12)
C14A C19A O2A Fe1 -11(2)
C15A C14A C19A C18A -0.6(15)
C15A C14A C19A O2A 178.9(11)
C15A C16A C17A C18A 0.9(13)
C16A C17A C18A C19A -3.5(13)
C16A C17A C18A O4A 174.9(8)
C17A C18A C19A C14A 3.3(14)
C17A C18A C19A O2A -176.3(10)
C17A C18A O4A C22A 26.4(11)
C18A C19A O2A Fe1 168.2(9)
C18A O4A C22A C23A 72.2(8)
C19A C14A C15A C16A -2.0(13)
C19A C18A O4A C22A -155.2(8)
O4A C18A C19A C14A -175.3(9)
O4A C18A C19A O2A 5.2(14)
